data_7027035
loop_
_publ_author_name
'Majeed, Zulfiqar'
'McWhinnie, William R.'
'Paxton, Keith'
'Hamor, Thomas A.'

_publ_section_title
;
 The reactions of heterocyclic organotellurium and selenium compounds with
 triiron dodecacarbonyl
;
_journal_issue 23
_journal_name_full 'Journal of the Chemical Society, Dalton Transactions'
_journal_page_first 3947
_journal_paper_doi 10.1039/a805881d
_journal_year 1998
_chemical_formula_sum 'C15 H6 Fe3 O8 Se'
_chemical_formula_weight 560.71
_chemical_name_systematic
; 
 ? 
;
_space_group_IT_number 14
_symmetry_cell_setting monoclinic
_symmetry_space_group_name_Hall '-P 2yn'
_symmetry_space_group_name_H-M 'P 1 21/n 1'
_atom_sites_solution_hydrogens geom
_atom_sites_solution_primary direct
_atom_sites_solution_secondary difmap
_audit_creation_method SHELXL
_cell_angle_alpha 90.00
_cell_angle_beta 97.340(10)
_cell_angle_gamma 90.00
_cell_formula_units_Z 4
_cell_length_a 8.2640(10)
_cell_length_b 15.591(2)
_cell_length_c 13.628(2)
_cell_measurement_reflns_used 10382
_cell_measurement_temperature 293(2)
_cell_measurement_theta_max 25.2
_cell_measurement_theta_min 2.0
_cell_volume 1741.5(4)
_computing_cell_refinement
;
 Unit cell dimensions were obtained by post refinement of the full data 
set.
;
_computing_molecular_graphics 'ORTEP (see reference 13)'
_computing_structure_refinement 'SHELXL-93 (see reference 12)'
_computing_structure_solution 'Texsan (see reference 11)'
_diffrn_ambient_temperature 293(2)
_diffrn_measurement_device 'Rigaku area detector diffractometer'
_diffrn_radiation_monochromator graphite
_diffrn_radiation_source 'rotating anode'
_diffrn_radiation_type MoKa
_diffrn_radiation_wavelength 0.7107
_diffrn_reflns_av_R_equivalents 0.0478
_diffrn_reflns_av_sigmaI/netI 0.0318
_diffrn_reflns_limit_h_max 9
_diffrn_reflns_limit_h_min -9
_diffrn_reflns_limit_k_max 18
_diffrn_reflns_limit_k_min -17
_diffrn_reflns_limit_l_max 16
_diffrn_reflns_limit_l_min -16
_diffrn_reflns_number 10382
_diffrn_reflns_theta_max 25.22
_diffrn_reflns_theta_min 1.99
_exptl_absorpt_coefficient_mu 4.597
_exptl_absorpt_correction_type
;
 Specific absorption corrections not applied. Averaging of symmetry
 equivalent reflections for small near equi-dimensional crystal
 will minimize absorption effects.
;
_exptl_crystal_colour black
_exptl_crystal_density_diffrn 2.139
_exptl_crystal_F_000 1088
_exptl_crystal_size_max 0.3
_exptl_crystal_size_mid 0.25
_exptl_crystal_size_min 0.25
_refine_diff_density_max 0.498
_refine_diff_density_min -0.592
_refine_diff_density_rms 0.101
_refine_ls_extinction_method none
_refine_ls_goodness_of_fit_all 1.166
_refine_ls_goodness_of_fit_obs 1.175
_refine_ls_matrix_type full
_refine_ls_number_parameters 244
_refine_ls_number_reflns 2899
_refine_ls_number_restraints 0
_refine_ls_restrained_S_all 1.166
_refine_ls_restrained_S_obs 1.175
_refine_ls_R_factor_all 0.0401
_refine_ls_R_factor_obs 0.0366
_refine_ls_shift/esd_max -0.001
_refine_ls_shift/esd_mean 0.000
_refine_ls_structure_factor_coef Fsqd
_refine_ls_weighting_details 'w=1/[s^2^(Fo^2^)+( 0.0564P)^2^+0.8212P] where P=(Fo^2^+2Fc^2^)/3'
_refine_ls_weighting_scheme calc
_refine_ls_wR_factor_all 0.1009
_refine_ls_wR_factor_obs 0.0985
_reflns_number_observed 2733
_reflns_number_total 2899
_reflns_observed_criterion >2sigma(I)
_cod_data_source_file 805881dsup1.cif
_cod_data_source_block zuln188
_cod_depositor_comments
;
The following automatic conversions were performed:

'_refine_ls_weighting_scheme' value 'calc w=1/[s^2^(Fo^2^)+(
0.0564P)^2^+0.8212P] where P=(Fo^2^+2Fc^2^)/3' was changed to 'calc'.
New tag '_refine_ls_weighting_details' was created. The value of the
new tag was set to 'w=1/[s^2^(Fo^2^)+( 0.0564P)^2^+0.8212P] where
P=(Fo^2^+2Fc^2^)/3'.

Automatic conversion script
Id: cif_fix_values 3143 2015-03-26 13:38:13Z robertas 
;
_cod_original_sg_symbol_H-M P2(1)/n
_cod_database_code 7027035

loop_
_symmetry_equiv_pos_as_xyz
'x, y, z'
'-x+1/2, y+1/2, -z+1/2'
'-x, -y, -z'
'x-1/2, -y-1/2, z-1/2'

loop_
_atom_site_aniso_label
_atom_site_aniso_U_11
_atom_site_aniso_U_22
_atom_site_aniso_U_33
_atom_site_aniso_U_23
_atom_site_aniso_U_13
_atom_site_aniso_U_12
Se1 0.0453(3) 0.0485(3) 0.0361(2) -0.0105(2) 0.0039(2) 0.0047(2)
Fe1 0.0407(4) 0.0401(3) 0.0361(3) 0.0026(2) 0.0064(2) -0.0010(2)
Fe2 0.0385(4) 0.0438(3) 0.0304(3) 0.0007(2) 0.0052(2) 0.0048(2)
Fe3 0.0435(4) 0.0385(3) 0.0321(3) 0.0018(2) 0.0079(2) -0.0018(2)
O1 0.080(3) 0.065(2) 0.100(3) 0.034(2) -0.007(2) 0.006(2)
O2 0.085(3) 0.080(3) 0.106(3) 0.005(2) -0.013(2) -0.033(2)
O3 0.055(2) 0.093(3) 0.054(2) -0.004(2) 0.022(2) 0.002(2)
O4 0.050(2) 0.094(3) 0.060(2) -0.021(2) 0.003(2) 0.000(2)
O5 0.065(2) 0.065(2) 0.090(3) -0.019(2) 0.020(2) 0.014(2)
O6 0.094(3) 0.150(4) 0.075(3) 0.063(3) 0.026(2) 0.015(3)
O7 0.089(3) 0.041(2) 0.076(2) 0.007(2) 0.023(2) 0.008(2)
O8 0.119(4) 0.089(3) 0.069(2) 0.019(2) 0.053(2) -0.001(2)
C1 0.038(2) 0.051(2) 0.042(2) -0.007(2) 0.009(2) 0.007(2)
C2 0.039(2) 0.040(2) 0.035(2) 0.0038(15) 0.009(2) 0.004(2)
C3 0.031(2) 0.058(2) 0.039(2) -0.001(2) -0.002(2) 0.003(2)
C4 0.051(3) 0.050(2) 0.041(2) 0.000(2) 0.000(2) -0.004(2)
C5 0.054(3) 0.047(2) 0.031(2) -0.005(2) -0.004(2) 0.001(2)
C6 0.054(3) 0.040(2) 0.027(2) 0.0015(14) 0.011(2) 0.003(2)
C7 0.048(2) 0.035(2) 0.030(2) 0.0028(14) 0.008(2) 0.000(2)
C8 0.054(3) 0.045(2) 0.054(2) 0.006(2) 0.006(2) -0.006(2)
C9 0.064(3) 0.056(3) 0.057(3) 0.006(2) 0.005(2) -0.004(2)
C10 0.047(2) 0.052(2) 0.043(2) 0.006(2) 0.008(2) -0.004(2)
C11 0.041(3) 0.060(3) 0.035(2) -0.007(2) 0.005(2) 0.006(2)
C12 0.056(3) 0.046(2) 0.050(2) -0.001(2) 0.006(2) 0.002(2)
C13 0.049(3) 0.083(3) 0.055(3) 0.019(2) 0.009(2) 0.013(2)
C14 0.056(3) 0.047(2) 0.042(2) 0.005(2) 0.011(2) -0.004(2)
C15 0.066(3) 0.053(2) 0.049(2) 0.002(2) 0.018(2) 0.003(2)

loop_
_atom_site_label
_atom_site_type_symbol
_atom_site_fract_x
_atom_site_fract_y
_atom_site_fract_z
_atom_site_U_iso_or_equiv
_atom_site_thermal_displace_type
_atom_site_occupancy
_atom_site_calc_flag
_atom_site_refinement_flags
Se1 Se 0.08467(5) 0.17030(3) 0.74522(3) 0.0434(2) Uani 1 d .
Fe1 Fe -0.02340(7) 0.18367(3) 0.89624(4) 0.0389(2) Uani 1 d .
Fe2 Fe -0.02395(7) 0.30816(3) 0.77472(4) 0.0375(2) Uani 1 d .
Fe3 Fe 0.26402(7) 0.38754(3) 0.86821(4) 0.0378(2) Uani 1 d .
O1 O 0.1686(5) 0.0558(2) 1.0162(3) 0.0835(12) Uani 1 d .
O2 O -0.3051(6) 0.0757(3) 0.8204(3) 0.0927(13) Uani 1 d .
O3 O -0.1989(4) 0.2539(2) 1.0503(3) 0.0660(9) Uani 1 d .
O4 O -0.3493(4) 0.2562(3) 0.6885(3) 0.0687(9) Uani 1 d .
O5 O -0.1942(4) 0.4357(2) 0.8793(3) 0.0724(10) Uani 1 d .
O6 O 0.0425(6) 0.4030(4) 0.5984(3) 0.105(2) Uani 1 d .
O7 O 0.1197(5) 0.5577(2) 0.8694(3) 0.0676(9) Uani 1 d .
O8 O 0.4113(6) 0.4304(3) 0.6915(3) 0.0889(13) Uani 1 d .
C1 C 0.3102(5) 0.1881(3) 0.8020(3) 0.0436(9) Uani 1 d .
H1A H 0.3573(5) 0.1347(3) 0.8286(3) 0.052 Uiso 1 calc R
H1B H 0.3740(5) 0.2084(3) 0.7516(3) 0.052 Uiso 1 calc R
C2 C 0.3111(5) 0.2528(2) 0.8819(3) 0.0378(8) Uani 1 d .
C3 C 0.4537(5) 0.2987(3) 0.9130(3) 0.0431(9) Uani 1 d .
H3 H 0.5486(5) 0.2852(3) 0.8864(3) 0.052 Uiso 1 calc R
C4 C 0.4575(5) 0.3652(3) 0.9838(3) 0.0477(9) Uani 1 d .
H4 H 0.5516(5) 0.3970(3) 1.0022(3) 0.057 Uiso 1 calc R
C5 C 0.3141(5) 0.3810(3) 1.0252(3) 0.0447(9) Uani 1 d .
H5 H 0.3139(5) 0.4225(3) 1.0742(3) 0.054 Uiso 1 calc R
C6 C 0.1718(5) 0.3358(2) 0.9941(3) 0.0399(9) Uani 1 d .
H6 H 0.0780(5) 0.3507(2) 1.0213(3) 0.048 Uiso 1 calc R
C7 C 0.1602(5) 0.2676(2) 0.9230(3) 0.0374(8) Uani 1 d .
C8 C 0.0922(6) 0.1036(3) 0.9692(3) 0.0510(10) Uani 1 d .
C9 C -0.1966(7) 0.1176(3) 0.8496(4) 0.0594(12) Uani 1 d .
C10 C -0.1297(5) 0.2269(3) 0.9895(3) 0.0470(9) Uani 1 d .
C11 C -0.2186(5) 0.2743(3) 0.7221(3) 0.0456(9) Uani 1 d .
C12 C -0.1210(6) 0.3874(3) 0.8388(3) 0.0508(10) Uani 1 d .
C13 C 0.0230(6) 0.3671(4) 0.6691(4) 0.0618(12) Uani 1 d .
C14 C 0.1764(6) 0.4908(3) 0.8679(3) 0.0478(10) Uani 1 d .
C15 C 0.3495(6) 0.4125(3) 0.7597(3) 0.0551(11) Uani 1 d .

loop_
_atom_type_symbol
_atom_type_description
_atom_type_scat_dispersion_real
_atom_type_scat_dispersion_imag
_atom_type_scat_source
C C 0.0033 0.0016 'International Tables Vol C Tables 4.2.6.8 and 6.1.1.4'
H H 0.0000 0.0000 'International Tables Vol C Tables 4.2.6.8 and 6.1.1.4'
O O 0.0106 0.0060 'International Tables Vol C Tables 4.2.6.8 and 6.1.1.4'
Fe Fe 0.3463 0.8444 'International Tables Vol C Tables 4.2.6.8 and 6.1.1.4'
Se Se -0.0929 2.2259 'International Tables Vol C Tables 4.2.6.8 and 6.1.1.4'

loop_
_geom_angle_atom_site_label_1
_geom_angle_atom_site_label_2
_geom_angle_atom_site_label_3
_geom_angle
C1 Se1 Fe1 95.23(12)
C1 Se1 Fe2 99.61(11)
Fe1 Se1 Fe2 65.15(2)
C10 Fe1 C8 98.3(2)
C10 Fe1 C9 91.5(2)
C8 Fe1 C9 98.0(2)
C10 Fe1 C7 93.1(2)
C8 Fe1 C7 90.9(2)
C9 Fe1 C7 169.2(2)
C10 Fe1 Se1 160.16(14)
C8 Fe1 Se1 100.84(15)
C9 Fe1 Se1 90.8(2)
C7 Fe1 Se1 81.57(10)
C10 Fe1 Fe2 102.53(14)
C8 Fe1 Fe2 147.78(15)
C9 Fe1 Fe2 105.6(2)
C7 Fe1 Fe2 63.84(10)
Se1 Fe1 Fe2 57.96(2)
C11 Fe2 C12 87.8(2)
C11 Fe2 C13 96.2(2)
C12 Fe2 C13 101.4(2)
C11 Fe2 Se1 90.30(14)
C12 Fe2 Se1 156.96(15)
C13 Fe2 Se1 101.7(2)
C11 Fe2 C7 134.3(2)
C12 Fe2 C7 92.7(2)
C13 Fe2 C7 128.2(2)
Se1 Fe2 C7 72.47(9)
C11 Fe2 Fe1 87.82(14)
C12 Fe2 Fe1 100.07(15)
C13 Fe2 Fe1 158.3(2)
Se1 Fe2 Fe1 56.90(2)
C7 Fe2 Fe1 47.11(9)
C11 Fe2 Fe3 170.59(14)
C12 Fe2 Fe3 83.1(2)
C13 Fe2 Fe3 83.2(2)
Se1 Fe2 Fe3 99.02(2)
C7 Fe2 Fe3 49.12(9)
Fe1 Fe2 Fe3 96.23(3)
C15 Fe3 C14 90.3(2)
C15 Fe3 C3 91.4(2)
C14 Fe3 C3 152.1(2)
C15 Fe3 C6 170.4(2)
C14 Fe3 C6 99.1(2)
C3 Fe3 C6 81.2(2)
C15 Fe3 C4 108.3(2)
C14 Fe3 C4 114.9(2)
C3 Fe3 C4 38.9(2)
C6 Fe3 C4 69.6(2)
C15 Fe3 C5 143.8(2)
C14 Fe3 C5 94.2(2)
C3 Fe3 C5 68.8(2)
C6 Fe3 C5 38.2(2)
C4 Fe3 C5 38.4(2)
C15 Fe3 C2 101.7(2)
C14 Fe3 C2 164.9(2)
C3 Fe3 C2 38.3(2)
C6 Fe3 C2 68.69(14)
C4 Fe3 C2 70.3(2)
C5 Fe3 C2 81.71(15)
C15 Fe3 C7 132.9(2)
C14 Fe3 C7 126.3(2)
C3 Fe3 C7 69.96(15)
C6 Fe3 C7 38.42(14)
C4 Fe3 C7 84.2(2)
C5 Fe3 C7 69.93(15)
C2 Fe3 C7 38.70(13)
C15 Fe3 Fe2 97.1(2)
C14 Fe3 Fe2 94.38(15)
C3 Fe3 Fe2 113.02(11)
C6 Fe3 Fe2 80.22(12)
C4 Fe3 Fe2 140.35(12)
C5 Fe3 Fe2 118.35(12)
C2 Fe3 Fe2 75.14(11)
C7 Fe3 Fe2 56.41(10)
C2 C1 Se1 107.7(3)
C3 C2 C7 122.4(3)
C3 C2 C1 119.7(3)
C7 C2 C1 117.9(3)
C3 C2 Fe3 70.2(2)
C7 C2 Fe3 73.9(2)
C1 C2 Fe3 128.3(3)
C2 C3 C4 121.8(4)
C2 C3 Fe3 71.6(2)
C4 C3 Fe3 70.7(2)
C5 C4 C3 117.3(4)
C5 C4 Fe3 71.0(2)
C3 C4 Fe3 70.4(2)
C6 C5 C4 121.0(4)
C6 C5 Fe3 70.7(2)
C4 C5 Fe3 70.7(2)
C5 C6 C7 124.3(4)
C5 C6 Fe3 71.1(2)
C7 C6 Fe3 74.6(2)
C6 C7 C2 113.1(3)
C6 C7 Fe1 126.2(3)
C2 C7 Fe1 119.7(3)
C6 C7 Fe3 67.0(2)
C2 C7 Fe3 67.5(2)
Fe1 C7 Fe3 143.5(2)
C6 C7 Fe2 110.3(3)
C2 C7 Fe2 101.4(2)
Fe1 C7 Fe2 69.05(12)
Fe3 C7 Fe2 74.47(11)
O1 C8 Fe1 177.4(4)
O2 C9 Fe1 179.6(5)
O3 C10 Fe1 179.2(4)
O4 C11 Fe2 176.6(4)
O5 C12 Fe2 175.1(4)
O6 C13 Fe2 175.1(5)
O7 C14 Fe3 178.8(4)
O8 C15 Fe3 176.9(5)

loop_
_geom_bond_atom_site_label_1
_geom_bond_atom_site_label_2
_geom_bond_distance
Se1 C1 1.945(4)
Se1 Fe1 2.3551(7)
Se1 Fe2 2.3831(7)
Fe1 C10 1.769(4)
Fe1 C8 1.794(5)
Fe1 C9 1.811(5)
Fe1 C7 2.001(4)
Fe1 Fe2 2.5511(8)
Fe2 C11 1.757(5)
Fe2 C12 1.764(4)
Fe2 C13 1.791(5)
Fe2 C7 2.452(4)
Fe2 Fe3 2.8362(9)
Fe3 C15 1.762(4)
Fe3 C14 1.765(5)
Fe3 C3 2.122(4)
Fe3 C6 2.124(4)
Fe3 C4 2.125(4)
Fe3 C5 2.129(4)
Fe3 C2 2.140(4)
Fe3 C7 2.226(4)
O1 C8 1.123(6)
O2 C9 1.139(6)
O3 C10 1.145(5)
O4 C11 1.153(5)
O5 C12 1.151(5)
O6 C13 1.143(6)
O7 C14 1.145(5)
O8 C15 1.150(6)
C1 C2 1.484(5)
C2 C3 1.397(6)
C2 C7 1.449(5)
C3 C4 1.413(6)
C4 C5 1.398(6)
C5 C6 1.390(6)
C6 C7 1.434(5)

loop_
_geom_torsion_atom_site_label_1
_geom_torsion_atom_site_label_2
_geom_torsion_atom_site_label_3
_geom_torsion_atom_site_label_4
_geom_torsion
C1 Se1 Fe1 C10 109.5(4)
Fe2 Se1 Fe1 C10 11.3(4)
C1 Se1 Fe1 C8 -55.5(2)
Fe2 Se1 Fe1 C8 -153.68(15)
C1 Se1 Fe1 C9 -153.8(2)
Fe2 Se1 Fe1 C9 108.0(2)
C1 Se1 Fe1 C7 33.8(2)
Fe2 Se1 Fe1 C7 -64.34(11)
C1 Se1 Fe1 Fe2 98.18(12)
Fe2 Se1 Fe1 Fe2 0.0
C1 Se1 Fe2 C11 -178.5(2)
Fe1 Se1 Fe2 C11 -87.20(13)
C1 Se1 Fe2 C12 -93.4(4)
Fe1 Se1 Fe2 C12 -2.1(4)
C1 Se1 Fe2 C13 85.1(2)
Fe1 Se1 Fe2 C13 176.4(2)
C1 Se1 Fe2 C7 -41.6(2)
Fe1 Se1 Fe2 C7 49.75(9)
C1 Se1 Fe2 Fe1 -91.34(12)
Fe1 Se1 Fe2 Fe1 0.0
C1 Se1 Fe2 Fe3 0.25(12)
Fe1 Se1 Fe2 Fe3 91.59(3)
C10 Fe1 Fe2 C11 -84.3(2)
C8 Fe1 Fe2 C11 146.5(3)
C9 Fe1 Fe2 C11 10.8(2)
C7 Fe1 Fe2 C11 -171.6(2)
Se1 Fe1 Fe2 C11 91.79(13)
C10 Fe1 Fe2 C12 3.1(2)
C8 Fe1 Fe2 C12 -126.1(3)
C9 Fe1 Fe2 C12 98.2(2)
C7 Fe1 Fe2 C12 -84.2(2)
Se1 Fe1 Fe2 C12 179.2(2)
C10 Fe1 Fe2 C13 174.4(5)
C8 Fe1 Fe2 C13 45.3(6)
C9 Fe1 Fe2 C13 -90.4(5)
C7 Fe1 Fe2 C13 87.1(5)
Se1 Fe1 Fe2 C13 -9.5(5)
C10 Fe1 Fe2 Se1 -176.08(15)
C8 Fe1 Fe2 Se1 54.8(3)
C9 Fe1 Fe2 Se1 -80.9(2)
C7 Fe1 Fe2 Se1 96.59(12)
Se1 Fe1 Fe2 Se1 0.0
C10 Fe1 Fe2 C7 87.3(2)
C8 Fe1 Fe2 C7 -41.8(3)
C9 Fe1 Fe2 C7 -177.5(2)
C7 Fe1 Fe2 C7 0.0
Se1 Fe1 Fe2 C7 -96.59(12)
C10 Fe1 Fe2 Fe3 87.20(15)
C8 Fe1 Fe2 Fe3 -42.0(3)
C9 Fe1 Fe2 Fe3 -177.7(2)
C7 Fe1 Fe2 Fe3 -0.13(12)
Se1 Fe1 Fe2 Fe3 -96.73(2)
C11 Fe2 Fe3 C15 -106.9(8)
C12 Fe2 Fe3 C15 -122.6(2)
C13 Fe2 Fe3 C15 -20.3(2)
Se1 Fe2 Fe3 C15 80.5(2)
C7 Fe2 Fe3 C15 137.8(2)
Fe1 Fe2 Fe3 C15 137.9(2)
C11 Fe2 Fe3 C14 -16.1(8)
C12 Fe2 Fe3 C14 -31.8(2)
C13 Fe2 Fe3 C14 70.5(2)
Se1 Fe2 Fe3 C14 171.34(13)
C7 Fe2 Fe3 C14 -131.4(2)
Fe1 Fe2 Fe3 C14 -131.27(13)
C11 Fe2 Fe3 C3 158.5(8)
C12 Fe2 Fe3 C3 142.8(2)
C13 Fe2 Fe3 C3 -114.9(2)
Se1 Fe2 Fe3 C3 -14.07(12)
C7 Fe2 Fe3 C3 43.2(2)
Fe1 Fe2 Fe3 C3 43.32(12)
C11 Fe2 Fe3 C6 82.4(8)
C12 Fe2 Fe3 C6 66.7(2)
C13 Fe2 Fe3 C6 169.1(2)
Se1 Fe2 Fe3 C6 -90.12(11)
C7 Fe2 Fe3 C6 -32.9(2)
Fe1 Fe2 Fe3 C6 -32.73(11)
C11 Fe2 Fe3 C4 122.9(8)
C12 Fe2 Fe3 C4 107.1(2)
C13 Fe2 Fe3 C4 -150.5(2)
Se1 Fe2 Fe3 C4 -49.7(2)
C7 Fe2 Fe3 C4 7.6(2)
Fe1 Fe2 Fe3 C4 7.7(2)
C11 Fe2 Fe3 C5 81.0(8)
C12 Fe2 Fe3 C5 65.3(2)
C13 Fe2 Fe3 C5 167.7(2)
Se1 Fe2 Fe3 C5 -91.52(13)
C7 Fe2 Fe3 C5 -34.3(2)
Fe1 Fe2 Fe3 C5 -34.14(13)
C11 Fe2 Fe3 C2 152.8(8)
C12 Fe2 Fe3 C2 137.1(2)
C13 Fe2 Fe3 C2 -120.5(2)
Se1 Fe2 Fe3 C2 -19.74(10)
C7 Fe2 Fe3 C2 37.52(15)
Fe1 Fe2 Fe3 C2 37.65(10)
C11 Fe2 Fe3 C7 115.3(8)
C12 Fe2 Fe3 C7 99.6(2)
C13 Fe2 Fe3 C7 -158.1(2)
Se1 Fe2 Fe3 C7 -57.26(11)
C7 Fe2 Fe3 C7 0.0
Fe1 Fe2 Fe3 C7 0.13(11)
Fe1 Se1 C1 C2 -36.5(3)
Fe2 Se1 C1 C2 29.1(3)
Se1 C1 C2 C3 -158.8(3)
Se1 C1 C2 C7 19.4(4)
Se1 C1 C2 Fe3 -71.5(4)
C15 Fe3 C2 C3 77.3(3)
C14 Fe3 C2 C3 -141.2(6)
C3 Fe3 C2 C3 0.0
C6 Fe3 C2 C3 -103.3(3)
C4 Fe3 C2 C3 -28.2(2)
C5 Fe3 C2 C3 -66.1(2)
C7 Fe3 C2 C3 -134.2(3)
Fe2 Fe3 C2 C3 171.6(2)
C15 Fe3 C2 C7 -148.5(3)
C14 Fe3 C2 C7 -7.0(7)
C3 Fe3 C2 C7 134.2(3)
C6 Fe3 C2 C7 30.9(2)
C4 Fe3 C2 C7 106.0(2)
C5 Fe3 C2 C7 68.1(2)
C7 Fe3 C2 C7 0.000(1)
Fe2 Fe3 C2 C7 -54.2(2)
C15 Fe3 C2 C1 -35.5(4)
C14 Fe3 C2 C1 106.1(7)
C3 Fe3 C2 C1 -112.7(4)
C6 Fe3 C2 C1 143.9(4)
C4 Fe3 C2 C1 -140.9(4)
C5 Fe3 C2 C1 -178.8(4)
C7 Fe3 C2 C1 113.1(4)
Fe2 Fe3 C2 C1 58.8(3)
C7 C2 C3 C4 -2.7(6)
C1 C2 C3 C4 175.5(4)
Fe3 C2 C3 C4 51.9(4)
C7 C2 C3 Fe3 -54.6(3)
C1 C2 C3 Fe3 123.5(3)
Fe3 C2 C3 Fe3 0.0
C15 Fe3 C3 C2 -107.2(3)
C14 Fe3 C3 C2 159.5(3)
C6 Fe3 C3 C2 66.5(2)
C4 Fe3 C3 C2 134.8(3)
C5 Fe3 C3 C2 104.0(2)
C2 Fe3 C3 C2 0.0
C7 Fe3 C3 C2 28.5(2)
Fe2 Fe3 C3 C2 -8.9(2)
C15 Fe3 C3 C4 118.0(3)
C14 Fe3 C3 C4 24.7(5)
C6 Fe3 C3 C4 -68.3(3)
C4 Fe3 C3 C4 0.000(3)
C5 Fe3 C3 C4 -30.8(2)
C2 Fe3 C3 C4 -134.8(3)
C7 Fe3 C3 C4 -106.3(3)
Fe2 Fe3 C3 C4 -143.7(2)
C2 C3 C4 C5 2.7(6)
Fe3 C3 C4 C5 55.0(3)
C2 C3 C4 Fe3 -52.3(4)
Fe3 C3 C4 Fe3 0.000(2)
C15 Fe3 C4 C5 162.0(3)
C14 Fe3 C4 C5 62.8(3)
C3 Fe3 C4 C5 -129.7(4)
C6 Fe3 C4 C5 -28.0(2)
C5 Fe3 C4 C5 0.000(3)
C2 Fe3 C4 C5 -101.8(3)
C7 Fe3 C4 C5 -64.7(3)
Fe2 Fe3 C4 C5 -71.0(3)
C15 Fe3 C4 C3 -68.4(3)
C14 Fe3 C4 C3 -167.5(3)
C3 Fe3 C4 C3 0.000(3)
C6 Fe3 C4 C3 101.6(3)
C5 Fe3 C4 C3 129.7(4)
C2 Fe3 C4 C3 27.8(2)
C7 Fe3 C4 C3 65.0(2)
Fe2 Fe3 C4 C3 58.6(3)
C3 C4 C5 C6 -3.0(6)
Fe3 C4 C5 C6 51.8(3)
C3 C4 C5 Fe3 -54.7(3)
Fe3 C4 C5 Fe3 0.000(2)
C15 Fe3 C5 C6 -164.3(3)
C14 Fe3 C5 C6 99.5(3)
C3 Fe3 C5 C6 -103.3(3)
C6 Fe3 C5 C6 0.0
C4 Fe3 C5 C6 -134.5(4)
C2 Fe3 C5 C6 -65.9(2)
C7 Fe3 C5 C6 -27.7(2)
Fe2 Fe3 C5 C6 2.2(3)
C15 Fe3 C5 C4 -29.8(4)
C14 Fe3 C5 C4 -126.0(3)
C3 Fe3 C5 C4 31.2(2)
C6 Fe3 C5 C4 134.5(4)
C4 Fe3 C5 C4 0.000(3)
C2 Fe3 C5 C4 68.6(3)
C7 Fe3 C5 C4 106.8(3)
Fe2 Fe3 C5 C4 136.7(2)
C4 C5 C6 C7 3.4(6)
Fe3 C5 C6 C7 55.1(3)
C4 C5 C6 Fe3 -51.7(4)
Fe3 C5 C6 Fe3 0.0
C15 Fe3 C6 C5 107.7(12)
C14 Fe3 C6 C5 -85.1(3)
C3 Fe3 C6 C5 66.7(2)
C4 Fe3 C6 C5 28.2(2)
C5 Fe3 C6 C5 0.0
C2 Fe3 C6 C5 104.2(3)
C7 Fe3 C6 C5 135.3(4)
Fe2 Fe3 C6 C5 -178.0(2)
C15 Fe3 C6 C7 -27.6(13)
C14 Fe3 C6 C7 139.6(3)
C3 Fe3 C6 C7 -68.7(2)
C4 Fe3 C6 C7 -107.1(3)
C5 Fe3 C6 C7 -135.3(4)
C2 Fe3 C6 C7 -31.1(2)
C7 Fe3 C6 C7 0.000(2)
Fe2 Fe3 C6 C7 46.7(2)
C5 C6 C7 C2 -3.0(5)
Fe3 C6 C7 C2 50.6(3)
C5 C6 C7 Fe1 165.9(3)
Fe3 C6 C7 Fe1 -140.5(3)
C5 C6 C7 Fe3 -53.6(3)
Fe3 C6 C7 Fe3 0.000(1)
C5 C6 C7 Fe2 -115.7(4)
Fe3 C6 C7 Fe2 -62.1(2)
C3 C2 C7 C6 2.6(5)
C1 C2 C7 C6 -175.5(3)
Fe3 C2 C7 C6 -50.3(3)
C3 C2 C7 Fe1 -167.1(3)
C1 C2 C7 Fe1 14.7(4)
Fe3 C2 C7 Fe1 139.9(2)
C3 C2 C7 Fe3 53.0(3)
C1 C2 C7 Fe3 -125.2(3)
Fe3 C2 C7 Fe3 0.000(1)
C3 C2 C7 Fe2 120.7(3)
C1 C2 C7 Fe2 -57.5(3)
Fe3 C2 C7 Fe2 67.72(14)
C10 Fe1 C7 C6 -2.1(3)
C8 Fe1 C7 C6 -100.5(3)
C9 Fe1 C7 C6 113.1(10)
Se1 Fe1 C7 C6 158.7(3)
Fe2 Fe1 C7 C6 100.4(3)
C10 Fe1 C7 C2 166.2(3)
C8 Fe1 C7 C2 67.8(3)
C9 Fe1 C7 C2 -78.6(11)
Se1 Fe1 C7 C2 -33.1(3)
Fe2 Fe1 C7 C2 -91.4(3)
C10 Fe1 C7 Fe3 -102.1(3)
C8 Fe1 C7 Fe3 159.5(3)
C9 Fe1 C7 Fe3 13.1(12)
Se1 Fe1 C7 Fe3 58.6(3)
Fe2 Fe1 C7 Fe3 0.3(2)
C10 Fe1 C7 Fe2 -102.42(15)
C8 Fe1 C7 Fe2 159.2(2)
C9 Fe1 C7 Fe2 12.8(11)
Se1 Fe1 C7 Fe2 58.35(5)
Fe2 Fe1 C7 Fe2 0.0
C15 Fe3 C7 C6 173.9(3)
C14 Fe3 C7 C6 -52.6(3)
C3 Fe3 C7 C6 101.5(3)
C6 Fe3 C7 C6 0.000(2)
C4 Fe3 C7 C6 64.2(2)
C5 Fe3 C7 C6 27.5(2)
C2 Fe3 C7 C6 129.7(3)
Fe2 Fe3 C7 C6 -120.6(3)
C15 Fe3 C7 C2 44.2(3)
C14 Fe3 C7 C2 177.7(2)
C3 Fe3 C7 C2 -28.2(2)
C6 Fe3 C7 C2 -129.7(3)
C4 Fe3 C7 C2 -65.5(2)
C5 Fe3 C7 C2 -102.1(2)
C2 Fe3 C7 C2 0.000(1)
Fe2 Fe3 C7 C2 109.7(2)
C15 Fe3 C7 Fe1 -65.7(4)
C14 Fe3 C7 Fe1 67.8(4)
C3 Fe3 C7 Fe1 -138.2(3)
C6 Fe3 C7 Fe1 120.3(4)
C4 Fe3 C7 Fe1 -175.4(3)
C5 Fe3 C7 Fe1 147.9(4)
C2 Fe3 C7 Fe1 -110.0(4)
Fe2 Fe3 C7 Fe1 -0.3(2)
C15 Fe3 C7 Fe2 -65.5(3)
C14 Fe3 C7 Fe2 68.1(2)
C3 Fe3 C7 Fe2 -137.90(15)
C6 Fe3 C7 Fe2 120.6(3)
C4 Fe3 C7 Fe2 -175.15(14)
C5 Fe3 C7 Fe2 148.2(2)
C2 Fe3 C7 Fe2 -109.7(2)
Fe2 Fe3 C7 Fe2 0.0
C11 Fe2 C7 C6 -110.5(3)
C12 Fe2 C7 C6 -20.9(3)
C13 Fe2 C7 C6 85.8(4)
Se1 Fe2 C7 C6 177.0(3)
Fe1 Fe2 C7 C6 -122.2(3)
Fe3 Fe2 C7 C6 57.6(2)
C11 Fe2 C7 C2 129.4(3)
C12 Fe2 C7 C2 -141.0(3)
C13 Fe2 C7 C2 -34.3(4)
Se1 Fe2 C7 C2 56.9(2)
Fe1 Fe2 C7 C2 117.7(3)
Fe3 Fe2 C7 C2 -62.5(2)
C11 Fe2 C7 Fe1 11.7(2)
C12 Fe2 C7 Fe1 101.3(2)
C13 Fe2 C7 Fe1 -152.0(2)
Se1 Fe2 C7 Fe1 -60.77(7)
Fe1 Fe2 C7 Fe1 0.0
Fe3 Fe2 C7 Fe1 179.8(2)
C11 Fe2 C7 Fe3 -168.1(2)
C12 Fe2 C7 Fe3 -78.5(2)
C13 Fe2 C7 Fe3 28.2(3)
Se1 Fe2 C7 Fe3 119.40(9)
Fe1 Fe2 C7 Fe3 -179.8(2)
Fe3 Fe2 C7 Fe3 0.0
C10 Fe1 C8 O1 -79.4(102)
C9 Fe1 C8 O1 -172.1(102)
C7 Fe1 C8 O1 13.9(102)
Se1 Fe1 C8 O1 95.5(102)
Fe2 Fe1 C8 O1 50.7(103)
C10 Fe1 C9 O2 -126.0(717)
C8 Fe1 C9 O2 -27.3(717)
C7 Fe1 C9 O2 118.7(712)
Se1 Fe1 C9 O2 73.8(717)
Fe2 Fe1 C9 O2 130.6(716)
C8 Fe1 C10 O3 -45.4(297)
C9 Fe1 C10 O3 53.0(297)
C7 Fe1 C10 O3 -136.8(297)
Se1 Fe1 C10 O3 149.5(294)
Fe2 Fe1 C10 O3 159.3(297)
C12 Fe2 C11 O4 23.4(63)
C13 Fe2 C11 O4 -77.8(63)
Se1 Fe2 C11 O4 -179.6(1000)
C7 Fe2 C11 O4 115.0(63)
Fe1 Fe2 C11 O4 123.6(63)
Fe3 Fe2 C11 O4 7.8(70)
C11 Fe2 C12 O5 18.9(51)
C13 Fe2 C12 O5 114.7(51)
Se1 Fe2 C12 O5 -66.8(52)
C7 Fe2 C12 O5 -115.4(51)
Fe1 Fe2 C12 O5 -68.5(51)
Fe3 Fe2 C12 O5 -163.7(51)
C11 Fe2 C13 O6 -1.2(61)
C12 Fe2 C13 O6 -90.2(61)
Se1 Fe2 C13 O6 90.4(61)
C7 Fe2 C13 O6 167.2(60)
Fe1 Fe2 C13 O6 98.5(60)
Fe3 Fe2 C13 O6 -171.8(61)
C15 Fe3 C14 O7 -149.2(204)
C3 Fe3 C14 O7 -55.6(205)
C6 Fe3 C14 O7 32.9(204)
C4 Fe3 C14 O7 -38.8(205)
C5 Fe3 C14 O7 -5.2(204)
C2 Fe3 C14 O7 68.3(206)
C7 Fe3 C14 O7 62.9(205)
Fe2 Fe3 C14 O7 113.7(204)
C14 Fe3 C15 O8 86.4(84)
C3 Fe3 C15 O8 -65.7(84)
C6 Fe3 C15 O8 -106.2(82)
C4 Fe3 C15 O8 -30.0(84)
C5 Fe3 C15 O8 -11.0(85)
C2 Fe3 C15 O8 -102.9(84)
C7 Fe3 C15 O8 -129.3(83)
Fe2 Fe3 C15 O8 -179.1(1000)
